data_8100809
loop_
_publ_author_name
'Klepp, O. Kurt'
'Sing, Martin'

_publ_section_title
;
Crystal structure of rubidium dithiotricuprate, RbCu~3~S~2~
;
_journal_issue 4
_journal_name_full 'Zeitschrift f\"ur Kristallographie - New Crystal Structures'
_journal_page_first 474
_journal_page_last 474
_journal_volume 217
_journal_year 2002
_chemical_formula_structural RbCu3S2
_chemical_formula_sum 'Cu3 Rb S2'
_chemical_formula_weight 340.22
_symmetry_cell_setting monoclinic
_symmetry_space_group_name_H-M 'C 1 2/m 1'
_cell_angle_alpha 90.00
_cell_angle_beta 112.23(2)
_cell_angle_gamma 90.00
_cell_formula_units_Z 4
_cell_length_a 14.813(8)
_cell_length_b 3.941(2)
_cell_length_c 8.364(5)
_cell_measurement_temperature 294
_cell_volume 452.0(8)
_diffrn_ambient_temperature 294
_exptl_crystal_density_diffrn 5.00
_refine_ls_R_factor_obs 0.035
_refine_ls_wR_factor_obs 0.033
_cod_original_sg_symbol_H-M 'C 2/m'
_cod_original_formula_sum 'Cu3 Rb1 S2'
_cod_database_code 8100809

loop_
_atom_site_aniso_label
_atom_site_aniso_U_11
_atom_site_aniso_U_22
_atom_site_aniso_U_33
_atom_site_aniso_U_12
_atom_site_aniso_U_13
_atom_site_aniso_U_23
Rb 0.0154(5) 0.0135(7) 0.0211(6) 0.0000 -0.0016(4) 0.0000
Cu1 0.0202(7) 0.019(1) 0.0272(8) 0.0000 0.0059(6) 0.0000
Cu2 0.0157(7) 0.040(1) 0.0384(9) 0.0000 0.0078(6) 0.0000
Cu3 0.0289(8) 0.0111(9) 0.0225(8) 0.0000 0.0035(6) 0.0000
S1 0.011(1) 0.008(2) 0.017(1) 0.0000 -0.001(1) 0.0000
S2 0.012(1) 0.014(2) 0.018(2) 0.0000 -0.003(1) 0.0000

loop_
_atom_site_label
_atom_site_fract_x
_atom_site_fract_y
_atom_site_fract_z
_atom_site_U_iso_or_equiv
_atom_site_thermal_displace_type
_atom_site_calc_flag
Rb 0.1354(1) 0.0000 0.0426(2) 0.0192(3) Uani ?
Cu1 0.5942(1) 0.0000 0.6377(2) 0.0231(5) Uani ?
Cu2 0.6890(1) 0.0000 0.4295(2) 0.0319(6) Uani ?
Cu3 0.0609(1) 0.0000 0.4032(2) 0.0227(5) Uani ?
S1 0.4770(2) 0.0000 0.7515(4) 0.0139(9) Uani ?
S2 0.1921(2) 0.0000 0.6753(4) 0.0173(9) Uani ?

loop_
_geom_bond_atom_site_label_1
_geom_bond_atom_site_label_2
_geom_bond_distance
_geom_bond_publ_flag
Rb Cu3 3.582(3) ?
Rb Cu3 3.582(3) ?
Rb S1 3.316(3) ?
Rb S1 3.316(3) ?
Rb S1 3.434(4) ?
Rb S1 3.434(4) ?
Rb S1 3.434(4) ?
Rb S1 3.434(4) ?
Rb S1 3.316(3) ?
Rb S1 3.316(3) ?
Rb S2 3.478(5) ?
Rb S2 3.379(3) ?
Rb S2 3.379(3) ?
Rb S2 3.478(5) ?
Rb S2 3.379(3) ?
Rb S2 3.379(3) ?
Cu1 Cu1 2.868(4) ?
Cu1 Cu1 2.868(4) ?
Cu1 Cu2 2.618(3) ?
Cu1 Cu2 2.618(3) ?
Cu1 Cu3 2.691(2) ?
Cu1 Cu3 2.691(2) ?
Cu1 Cu3 2.946(2) ?
Cu1 Cu3 2.946(2) ?
Cu1 Cu3 2.946(2) ?
Cu1 Cu3 2.946(2) ?
Cu1 Cu3 2.691(2) ?
Cu1 Cu3 2.691(2) ?
Cu1 S1 2.272(4) ?
Cu1 S1 3.018(4) ?
Cu1 S1 3.018(4) ?
Cu1 S1 2.272(4) ?
Cu1 S2 2.396(2) ?
Cu1 S2 2.396(2) ?
Cu1 S2 2.396(2) ?
Cu1 S2 2.396(2) ?
Cu2 Cu2 2.632(3) ?
Cu2 Cu2 2.632(3) ?
Cu2 Cu2 2.632(3) ?
Cu2 Cu2 2.632(3) ?
Cu2 Cu3 3.430(3) ?
Cu2 Cu3 2.686(2) ?
Cu2 Cu3 2.686(2) ?
Cu2 Cu3 3.430(3) ?
Cu2 Cu3 2.686(2) ?
Cu2 Cu3 2.686(2) ?
Cu2 S1 2.350(4) ?
Cu2 S1 2.350(4) ?
Cu2 S2 2.246(4) ?
Cu2 S2 2.835(3) ?
Cu2 S2 2.835(3) ?
Cu2 S2 2.246(4) ?
Cu2 S2 2.835(3) ?
Cu2 S2 2.835(3) ?
Cu3 Cu3 2.844(4) ?
Cu3 Cu3 2.844(4) ?
Cu3 S1 2.307(2) ?
Cu3 S1 2.307(2) ?
Cu3 S1 2.307(2) ?
Cu3 S1 2.307(2) ?
Cu3 S2 2.368(4) ?
Cu3 S2 3.552(4) ?
Cu3 S2 3.552(4) ?
Cu3 S2 2.368(4) ?
